data_4071995
loop_
_publ_author_name
'Chen, Jinhui'
'Kampf, Jeff W.'
'Ashe, Arthur J.'

_publ_section_title
;
 Syntheses and Structures of 6,13-Dihydro-6,13-diborapentacenes:
 \p-Stacking in Heterocyclic Analogues of Pentacene
;
_journal_issue 15
_journal_name_full Organometallics
_journal_page_first 3639
_journal_paper_doi 10.1021/om8005068
_journal_volume 27
_journal_year 2008
_chemical_formula_moiety 'C38 H34 B2'
_chemical_formula_sum 'C38 H34 B2'
_chemical_formula_weight 512.27
_chemical_name_systematic
;
 ?
;
_space_group_IT_number 148
_symmetry_cell_setting trigonal
_symmetry_space_group_name_Hall '-R 3'
_symmetry_space_group_name_H-M 'R -3 :H'
_atom_sites_solution_hydrogens geom
_atom_sites_solution_primary direct
_atom_sites_solution_secondary difmap
_audit_creation_method SHELXL-97
_cell_angle_alpha 90.00
_cell_angle_beta 90.00
_cell_angle_gamma 120.00
_cell_formula_units_Z 9
_cell_length_a 30.2192(12)
_cell_length_b 30.2192(12)
_cell_length_c 8.4832(7)
_cell_measurement_reflns_used 9886
_cell_measurement_temperature 85(2)
_cell_measurement_theta_max 23.24
_cell_measurement_theta_min 2.33
_cell_volume 6709.0(7)
_computing_cell_refinement 'Bruker SAINT'
_computing_data_collection 'Bruker SMART-APEX'
_computing_data_reduction 'Bruker SAINT'
_computing_molecular_graphics 'Bruker SHELXTL'
_computing_publication_material 'Bruker SHELXTL'
_computing_structure_refinement 'Bruker SHELXTL'
_computing_structure_solution 'Bruker SHELXTL'
_diffrn_ambient_temperature 85(2)
_diffrn_measured_fraction_theta_full 0.998
_diffrn_measured_fraction_theta_max 0.998
_diffrn_measurement_device_type 'CCD area detector'
_diffrn_measurement_method 'phi and omega scans'
_diffrn_radiation_monochromator graphite
_diffrn_radiation_source 'fine-focus sealed tube'
_diffrn_radiation_type MoK\a
_diffrn_radiation_wavelength 0.71073
_diffrn_reflns_av_R_equivalents 0.0572
_diffrn_reflns_av_sigmaI/netI 0.0198
_diffrn_reflns_limit_h_max 40
_diffrn_reflns_limit_h_min -40
_diffrn_reflns_limit_k_max 40
_diffrn_reflns_limit_k_min -40
_diffrn_reflns_limit_l_max 11
_diffrn_reflns_limit_l_min -11
_diffrn_reflns_number 62808
_diffrn_reflns_theta_full 28.37
_diffrn_reflns_theta_max 28.37
_diffrn_reflns_theta_min 2.33
_exptl_absorpt_coefficient_mu 0.063
_exptl_absorpt_correction_T_max 0.9906
_exptl_absorpt_correction_T_min 0.9800
_exptl_absorpt_correction_type multi-scan
_exptl_absorpt_process_details
;
  Blessing, R. Acta Cryst. (1995) A51 33-38.
  Sheldrick, G.  SADABS (Version 2007/4) Bruker AXS area
  detector absorption and other corrections, University of
  Gottingen, Germany 2007.
;
_exptl_crystal_colour yellow
_exptl_crystal_density_diffrn 1.141
_exptl_crystal_density_method 'not measured'
_exptl_crystal_description block
_exptl_crystal_F_000 2448
_exptl_crystal_size_max 0.32
_exptl_crystal_size_mid 0.26
_exptl_crystal_size_min 0.15
_refine_diff_density_max 0.432
_refine_diff_density_min -0.296
_refine_diff_density_rms 0.054
_refine_ls_extinction_method none
_refine_ls_goodness_of_fit_ref 1.043
_refine_ls_hydrogen_treatment mixed
_refine_ls_matrix_type full
_refine_ls_number_parameters 207
_refine_ls_number_reflns 3738
_refine_ls_number_restraints 0
_refine_ls_restrained_S_all 1.043
_refine_ls_R_factor_all 0.0554
_refine_ls_R_factor_gt 0.0494
_refine_ls_shift/su_max 0.003
_refine_ls_shift/su_mean 0.000
_refine_ls_structure_factor_coef Fsqd
_refine_ls_weighting_details 'calc w=1/[\s^2^(Fo^2^)+(0.0818P)^2^+5.9890P] where P=(Fo^2^+2Fc^2^)/3'
_refine_ls_weighting_scheme calc
_refine_ls_wR_factor_gt 0.1315
_refine_ls_wR_factor_ref 0.1385
_reflns_number_gt 3275
_reflns_number_total 3738
_reflns_threshold_expression >2sigma(I)
_cod_data_source_file om8005068-file001.cif
_cod_data_source_block cj233
_cod_depositor_comments
;
The following automatic conversions were performed:

'_symmetry_cell_setting' value 'Trigonal' changed to 'trigonal'
according to /home/saulius/struct/CIF-dictionaries/cif_core.dic
dictionary named 'cif_core.dic' version 2.4.1 from 2010-06-29.

Automatic conversion script
Id: cif_fix_values 1715 2011-07-08 13:25:40Z adriana 
;
_cod_original_sg_symbol_H-M R-3
_cod_database_code 4071995

loop_
_symmetry_equiv_pos_as_xyz
'x, y, z'
'-y, x-y, z'
'-x+y, -x, z'
'x+2/3, y+1/3, z+1/3'
'-y+2/3, x-y+1/3, z+1/3'
'-x+y+2/3, -x+1/3, z+1/3'
'x+1/3, y+2/3, z+2/3'
'-y+1/3, x-y+2/3, z+2/3'
'-x+y+1/3, -x+2/3, z+2/3'
'-x, -y, -z'
'y, -x+y, -z'
'x-y, x, -z'
'-x+2/3, -y+1/3, -z+1/3'
'y+2/3, -x+y+1/3, -z+1/3'
'x-y+2/3, x+1/3, -z+1/3'
'-x+1/3, -y+2/3, -z+2/3'
'y+1/3, -x+y+2/3, -z+2/3'
'x-y+1/3, x+2/3, -z+2/3'

loop_
_atom_site_label
_atom_site_type_symbol
_atom_site_fract_x
_atom_site_fract_y
_atom_site_fract_z
_atom_site_U_iso_or_equiv
_atom_site_adp_type
_atom_site_occupancy
_atom_site_symmetry_multiplicity
_atom_site_calc_flag
_atom_site_refinement_flags
_atom_site_disorder_assembly
_atom_site_disorder_group
B1 B 0.28367(4) 0.14657(4) 0.07435(14) 0.0181(2) Uani 1 1 d . . .
C1 C 0.29048(4) 0.11230(4) 0.19789(12) 0.0188(2) Uani 1 1 d . . .
C2 C 0.33788(4) 0.13135(4) 0.28490(12) 0.0186(2) Uani 1 1 d . . .
C3 C 0.34229(4) 0.09971(4) 0.39270(12) 0.0195(2) Uani 1 1 d . . .
H3A H 0.3737 0.1119 0.4476 0.023 Uiso 1 1 calc R . .
C4 C 0.30178(4) 0.04963(4) 0.42487(12) 0.0192(2) Uani 1 1 d . . .
C5 C 0.30598(4) 0.01789(4) 0.53927(12) 0.0220(2) Uani 1 1 d . . .
H5A H 0.3370 0.0299 0.5960 0.026 Uiso 1 1 calc R . .
C6 C 0.26563(5) -0.03010(4) 0.56915(13) 0.0245(2) Uani 1 1 d . . .
H6A H 0.2687 -0.0509 0.6472 0.029 Uiso 1 1 calc R . .
C7 C 0.21969(4) -0.04848(4) 0.48437(13) 0.0246(2) Uani 1 1 d . . .
H7A H 0.1921 -0.0819 0.5045 0.030 Uiso 1 1 calc R . .
C8 C 0.21440(4) -0.01863(4) 0.37312(13) 0.0224(2) Uani 1 1 d . . .
H8A H 0.1831 -0.0315 0.3172 0.027 Uiso 1 1 calc R . .
C9 C 0.25515(4) 0.03119(4) 0.34073(12) 0.0193(2) Uani 1 1 d . . .
C10 C 0.25109(4) 0.06328(4) 0.22698(13) 0.0199(2) Uani 1 1 d . . .
H10A H 0.2203 0.0507 0.1687 0.024 Uiso 1 1 calc R . .
C11 C 0.23205(4) 0.12583(4) -0.02144(12) 0.0184(2) Uani 1 1 d . . .
C12 C 0.22583(4) 0.10390(4) -0.17155(13) 0.0204(2) Uani 1 1 d . . .
C13 C 0.18012(4) 0.08684(4) -0.25371(13) 0.0236(2) Uani 1 1 d . . .
H13A H 0.1764 0.0718 -0.3548 0.028 Uiso 1 1 calc R . .
C14 C 0.14000(4) 0.09124(4) -0.19157(15) 0.0260(3) Uani 1 1 d . . .
C15 C 0.14611(4) 0.11271(4) -0.04315(15) 0.0263(3) Uani 1 1 d . . .
H15A H 0.1190 0.1160 0.0013 0.032 Uiso 1 1 calc R . .
C16 C 0.19124(4) 0.12966(4) 0.04248(14) 0.0236(2) Uani 1 1 d . . .
C17 C 0.26817(5) 0.09854(5) -0.24444(15) 0.0309(3) Uani 1 1 d . . .
H17A H 0.2719 0.0723 -0.1878 0.046 Uiso 1 1 calc R . .
H17B H 0.3002 0.1313 -0.2379 0.046 Uiso 1 1 calc R . .
H17C H 0.2601 0.0886 -0.3552 0.046 Uiso 1 1 calc R . .
C18 C 0.09120(6) 0.07380(6) -0.2833(2) 0.0426(4) Uani 1 1 d . . .
H18A H 0.0975(13) 0.0699(15) -0.404(4) 0.046(9) Uiso 0.50 1 d P A 1
H18B H 0.0810(16) 0.1017(16) -0.293(5) 0.051(10) Uiso 0.50 1 d P B 1
H18C H 0.0615(15) 0.0420(15) -0.229(5) 0.046(9) Uiso 0.50 1 d P C 1
H18D H 0.0646(11) 0.0795(12) -0.218(4) 0.041(7) Uiso 0.50 1 d P D 2
H18E H 0.0772(13) 0.0393(13) -0.322(4) 0.041(8) Uiso 0.50 1 d P E 2
H18F H 0.0988(15) 0.0972(16) -0.380(5) 0.049(10) Uiso 0.50 1 d P F 2
C19 C 0.19639(5) 0.15257(6) 0.20367(17) 0.0391(3) Uani 1 1 d . . .
H19A H 0.1642 0.1510 0.2326 0.059 Uiso 1 1 calc R . .
H19B H 0.2240 0.1883 0.2026 0.059 Uiso 1 1 calc R . .
H19C H 0.2043 0.1334 0.2807 0.059 Uiso 1 1 calc R . .

loop_
_atom_site_aniso_label
_atom_site_aniso_U_11
_atom_site_aniso_U_22
_atom_site_aniso_U_33
_atom_site_aniso_U_23
_atom_site_aniso_U_13
_atom_site_aniso_U_12
B1 0.0162(5) 0.0185(5) 0.0223(5) -0.0038(4) -0.0034(4) 0.0106(4)
C1 0.0165(5) 0.0184(5) 0.0234(5) -0.0033(4) -0.0037(4) 0.0101(4)
C2 0.0169(5) 0.0184(5) 0.0220(5) -0.0038(4) -0.0037(4) 0.0101(4)
C3 0.0188(5) 0.0198(5) 0.0212(5) -0.0042(4) -0.0047(4) 0.0107(4)
C4 0.0209(5) 0.0193(5) 0.0193(5) -0.0039(4) -0.0015(4) 0.0114(4)
C5 0.0255(5) 0.0227(5) 0.0189(5) -0.0034(4) -0.0034(4) 0.0129(4)
C6 0.0309(6) 0.0234(5) 0.0197(5) 0.0007(4) 0.0016(4) 0.0139(5)
C7 0.0251(5) 0.0206(5) 0.0245(5) -0.0001(4) 0.0050(4) 0.0087(4)
C8 0.0185(5) 0.0212(5) 0.0255(5) -0.0027(4) 0.0009(4) 0.0085(4)
C9 0.0185(5) 0.0188(5) 0.0213(5) -0.0037(4) -0.0006(4) 0.0097(4)
C10 0.0166(5) 0.0195(5) 0.0243(5) -0.0035(4) -0.0035(4) 0.0096(4)
C11 0.0173(5) 0.0158(4) 0.0231(5) -0.0018(4) -0.0045(4) 0.0091(4)
C12 0.0216(5) 0.0159(5) 0.0244(5) -0.0010(4) -0.0027(4) 0.0099(4)
C13 0.0271(5) 0.0168(5) 0.0251(5) -0.0037(4) -0.0086(4) 0.0096(4)
C14 0.0210(5) 0.0188(5) 0.0352(6) -0.0002(4) -0.0104(4) 0.0078(4)
C15 0.0177(5) 0.0282(6) 0.0359(6) -0.0013(5) -0.0035(4) 0.0135(4)
C16 0.0208(5) 0.0258(5) 0.0277(5) -0.0052(4) -0.0055(4) 0.0144(4)
C17 0.0314(6) 0.0368(6) 0.0306(6) -0.0081(5) -0.0016(5) 0.0215(5)
C18 0.0290(7) 0.0436(8) 0.0523(9) -0.0066(7) -0.0218(6) 0.0158(6)
C19 0.0358(7) 0.0602(9) 0.0361(7) -0.0193(6) -0.0089(5) 0.0350(7)

loop_
_atom_type_symbol
_atom_type_description
_atom_type_scat_dispersion_real
_atom_type_scat_dispersion_imag
_atom_type_scat_source
C C 0.0033 0.0016 'International Tables Vol C Tables 4.2.6.8 and 6.1.1.4'
H H 0.0000 0.0000 'International Tables Vol C Tables 4.2.6.8 and 6.1.1.4'
B B 0.0013 0.0007 'International Tables Vol C Tables 4.2.6.8 and 6.1.1.4'

loop_
_geom_angle_atom_site_label_1
_geom_angle_atom_site_label_2
_geom_angle_atom_site_label_3
_geom_angle
_geom_angle_site_symmetry_1
_geom_angle_site_symmetry_3
C1 B1 C2 118.29(9) . 13
C1 B1 C11 120.90(9) . .
C2 B1 C11 120.81(9) 13 .
C10 C1 C2 119.02(9) . .
C10 C1 B1 120.23(9) . .
C2 C1 B1 120.74(9) . .
C3 C2 C1 118.80(9) . .
C3 C2 B1 120.23(9) . 13
C1 C2 B1 120.96(9) . 13
C2 C3 C4 122.50(9) . .
C5 C4 C3 122.25(9) . .
C5 C4 C9 119.10(10) . .
C3 C4 C9 118.64(9) . .
C6 C5 C4 120.64(10) . .
C5 C6 C7 120.14(10) . .
C8 C7 C6 120.61(10) . .
C7 C8 C9 120.56(10) . .
C8 C9 C10 122.23(10) . .
C8 C9 C4 118.95(10) . .
C10 C9 C4 118.82(9) . .
C1 C10 C9 122.18(9) . .
C16 C11 C12 118.26(9) . .
C16 C11 B1 120.07(9) . .
C12 C11 B1 121.66(9) . .
C13 C12 C11 120.09(10) . .
C13 C12 C17 119.61(10) . .
C11 C12 C17 120.30(10) . .
C14 C13 C12 121.71(10) . .
C15 C14 C13 118.14(10) . .
C15 C14 C18 120.64(12) . .
C13 C14 C18 121.22(12) . .
C14 C15 C16 121.41(11) . .
C15 C16 C11 120.38(10) . .
C15 C16 C19 119.90(10) . .
C11 C16 C19 119.72(10) . .

loop_
_geom_bond_atom_site_label_1
_geom_bond_atom_site_label_2
_geom_bond_distance
_geom_bond_site_symmetry_2
B1 C1 1.5577(15) .
B1 C2 1.5583(15) 13
B1 C11 1.5839(14) .
C1 C10 1.3817(14) .
C1 C2 1.4503(14) .
C2 C3 1.3766(14) .
C2 B1 1.5584(15) 13
C3 C4 1.4181(14) .
C4 C5 1.4140(15) .
C4 C9 1.4214(14) .
C5 C6 1.3732(16) .
C6 C7 1.4077(16) .
C7 C8 1.3691(16) .
C8 C9 1.4157(14) .
C9 C10 1.4162(15) .
C11 C16 1.4039(15) .
C11 C12 1.4042(15) .
C12 C13 1.3955(15) .
C12 C17 1.5008(16) .
C13 C14 1.3881(17) .
C14 C15 1.3858(18) .
C14 C18 1.5101(16) .
C15 C16 1.3969(15) .
C16 C19 1.5051(17) .
